data_7119002
loop_
_publ_author_name
'Nicole S. Y. Loy'
'Subin Choi'
'Sunggak Kim'
'Cheol-Min Park'

_publ_section_title
;
 The synthesis of pyrroles and oxazoles based on gold alpha-imino carbene
 complexes
;
_journal_name_full Chem.Commun.
_journal_page_first 7336
_journal_volume 52
_journal_year 2016
_chemical_formula_moiety 'C14 H15 N3 O5'
_chemical_formula_sum 'C14 H15 N3 O5'
_chemical_formula_weight 305.29
_chemical_name_common kim5
_chemical_name_systematic '(Z)-1-(5-ethoxy-2-(4-nitrophenyl)oxazol-4-yl)ethan-1-one O-methyl oxime'
_space_group_crystal_system monoclinic
_space_group_IT_number 15
_space_group_name_Hall '-I 2ya'
_space_group_name_H-M_alt 'I 1 2/a 1'
_symmetry_space_group_name_Hall '-I 2ya'
_symmetry_space_group_name_H-M 'I 1 2/a 1'
_atom_sites_solution_hydrogens geom
_audit_creation_date 2016-04-20
_audit_creation_method
;
Olex2 1.2-dev
(compiled 2016.04.12 svn.r3266 for OlexSys, GUI svn.r3563)
;
_audit_update_record
;
2016-04-24 deposited with the CCDC.
2016-04-25 downloaded from the CCDC.
;
_cell_angle_alpha 90
_cell_angle_beta 91.858(3)
_cell_angle_gamma 90
_cell_formula_units_Z 40
_cell_length_a 30.509(6)
_cell_length_b 14.5498(18)
_cell_length_c 33.049(4)
_cell_measurement_reflns_used 8796
_cell_measurement_temperature 103(2)
_cell_measurement_theta_max 24.79
_cell_measurement_theta_min 2.65
_cell_volume 14663(4)
_computing_cell_refinement 'Bruker SAINT'
_computing_data_collection 'Bruker APEX2'
_computing_data_reduction 'Bruker SAINT'
_computing_molecular_graphics 'Olex2 (Dolomanov et al., 2009)'
_computing_publication_material 'Olex2 (Dolomanov et al., 2009)'
_computing_structure_refinement 'ShelXL (Sheldrick, 2015)'
_computing_structure_solution 'Bruker SHELXTL'
_diffrn_ambient_temperature 103.15
_diffrn_measured_fraction_theta_full 0.999
_diffrn_measured_fraction_theta_max 0.992
_diffrn_measurement_device_type 'Bruker APEX-II CCD'
_diffrn_measurement_method '\f and \w scans'
_diffrn_radiation_type MoK\a
_diffrn_radiation_wavelength 0.71073
_diffrn_reflns_av_R_equivalents 0.1374
_diffrn_reflns_av_unetI/netI 0.1245
_diffrn_reflns_Laue_measured_fraction_full 0.999
_diffrn_reflns_Laue_measured_fraction_max 0.992
_diffrn_reflns_limit_h_max 37
_diffrn_reflns_limit_h_min -37
_diffrn_reflns_limit_k_max 17
_diffrn_reflns_limit_k_min -17
_diffrn_reflns_limit_l_max 40
_diffrn_reflns_limit_l_min -31
_diffrn_reflns_number 92011
_diffrn_reflns_point_group_measured_fraction_full 0.999
_diffrn_reflns_point_group_measured_fraction_max 0.992
_diffrn_reflns_theta_full 25.242
_diffrn_reflns_theta_max 26.173
_diffrn_reflns_theta_min 1.336
_exptl_absorpt_coefficient_mu 0.107
_exptl_absorpt_correction_T_max 0.7177
_exptl_absorpt_correction_T_min 0.5695
_exptl_absorpt_correction_type multi-scan
_exptl_crystal_colour yellow
_exptl_crystal_colour_primary yellow
_exptl_crystal_density_diffrn 1.383
_exptl_crystal_description Block
_exptl_crystal_F_000 6400
_exptl_crystal_size_max 0.36
_exptl_crystal_size_mid 0.28
_exptl_crystal_size_min 0.04
_refine_diff_density_max 0.593
_refine_diff_density_min -0.474
_refine_diff_density_rms 0.120
_refine_ls_extinction_coef 0.00057(10)
_refine_ls_extinction_expression Fc^*^=kFc[1+0.001xFc^2^\l^3^/sin(2\q)]^-1/4^
_refine_ls_extinction_method 'SHELXL-2014/7 (Sheldrick 2014'
_refine_ls_goodness_of_fit_ref 1.031
_refine_ls_hydrogen_treatment constr
_refine_ls_matrix_type full
_refine_ls_number_parameters 1063
_refine_ls_number_reflns 14553
_refine_ls_number_restraints 42
_refine_ls_restrained_S_all 1.029
_refine_ls_R_factor_all 0.1417
_refine_ls_R_factor_gt 0.0772
_refine_ls_shift/su_max 0.001
_refine_ls_shift/su_mean 0.000
_refine_ls_structure_factor_coef Fsqd
_refine_ls_weighting_details 'w=1/[\s^2^(Fo^2^)+(0.1179P)^2^+18.6267P] where P=(Fo^2^+2Fc^2^)/3'
_refine_ls_weighting_scheme calc
_refine_ls_wR_factor_gt 0.1992
_refine_ls_wR_factor_ref 0.2499
_reflns_Friedel_coverage 0.000
_reflns_Friedel_fraction_full .
_reflns_Friedel_fraction_max .
_reflns_number_gt 8401
_reflns_number_total 14553
_reflns_threshold_expression 'I > 2\s(I)'
_cod_data_source_file c6cc01742h2.cif
_cod_data_source_block kim5-a
_cod_database_code 7119002
_shelx_space_group_comment
;
The symmetry employed for this shelxl refinement is uniquely defined
by the following loop, which should always be used as a source of
symmetry information in preference to the above space-group names.
They are only intended as comments.
;
_shelx_estimated_absorpt_t_max 0.996
_shelx_estimated_absorpt_t_min 0.963
_olex2_refinement_description
;
1. Fixed Uiso
 At 1.2 times of:
  All C(H) groups, All C(H,H) groups
 At 1.5 times of:
  All C(H,H,H) groups
2. Rigid body (RIGU) restrains
 O20A, C55B, C56A
 with sigma for 1-2 distances of 0.004 and sigma for 1-3 distances of 0.004
 C23, O10A, C27A, C28A
 with sigma for 1-2 distances of 0.004 and sigma for 1-3 distances of 0.004
 O20B, C55A, C56B
 with sigma for 1-2 distances of 0.004 and sigma for 1-3 distances of 0.004
 C27B, O10B, C28B
 with sigma for 1-2 distances of 0.004 and sigma for 1-3 distances of 0.004
3. Others
 Fixed Sof: O10B(0.6) C27B(0.6) H27A(0.6) H27B(0.6) C28B(0.6) H28A(0.6)
 H28B(0.6) H28C(0.6) O20B(0.6) C55B(0.4) H55A(0.4) H55B(0.4) C56B(0.6)
 H56A(0.6) H56B(0.6) H56C(0.6) O10A(0.4) C27A(0.4) H27C(0.4) H27D(0.4)
 C28A(0.4) H28D(0.4) H28E(0.4) H28F(0.4) O20A(0.4) C55A(0.6) H55C(0.6)
 H55D(0.6) C56A(0.4) H56D(0.4) H56E(0.4) H56F(0.4)
4.a Secondary CH2 refined with riding coordinates:
 C13(H13A,H13B), C27B(H27A,H27B), C41(H41A,H41B), C55B(H55A,H55B), C69(H69A,
 H69B), C27A(H27C,H27D), C55A(H55C,H55D)
4.b Aromatic/amide H refined with riding coordinates:
 C2(H2), C3(H3), C5(H5), C6(H6), C16(H16), C17(H17), C19(H19), C20(H20),
 C30(H30), C31(H31), C33(H33), C34(H34), C44(H44), C45(H45), C47(H47), C48(H48),
  C58(H58), C59(H59), C61(H61), C62(H62)
4.c Idealised Me refined as rotating group:
 C11(H11A,H11B,H11C), C12(H12A,H12B,H12C), C14(H14A,H14B,H14C), C25(H25A,H25B,
 H25C), C26(H26A,H26B,H26C), C28B(H28A,H28B,H28C), C39(H39A,H39B,H39C),
 C40(H40A,H40B,H40C), C42(H42A,H42B,H42C), C53(H53A,H53B,H53C), C54(H54A,H54B,
 H54C), C56B(H56A,H56B,H56C), C67(H67A,H67B,H67C), C68(H68A,H68B,H68C),
 C70(H70A,H70B,H70C), C28A(H28D,H28E,H28F), C56A(H56D,H56E,H56F)
;
_shelx_shelxl_version_number 2014/7
_olex2_submission_special_instructions 'No special instructions were received'

loop_
_space_group_symop_operation_xyz
'x, y, z'
'-x+1/2, y, -z'
'x+1/2, y+1/2, z+1/2'
'-x+1, y+1/2, -z+1/2'
'-x, -y, -z'
'x-1/2, -y, z'
'-x+1/2, -y+1/2, -z+1/2'
'x, -y+1/2, z+1/2'

loop_
_atom_site_label
_atom_site_type_symbol
_atom_site_fract_x
_atom_site_fract_y
_atom_site_fract_z
_atom_site_U_iso_or_equiv
_atom_site_adp_type
_atom_site_occupancy
_atom_site_site_symmetry_order
_atom_site_calc_flag
_atom_site_refinement_flags_posn
_atom_site_refinement_flags_adp
_atom_site_refinement_flags_occupancy
_atom_site_disorder_assembly
_atom_site_disorder_group
N1 N -0.07508(10) 0.9585(3) 0.24268(9) 0.0311(8) Uani 1 1 d . . . . .
O1 O -0.09022(10) 0.9127(2) 0.26954(8) 0.0432(8) Uani 1 1 d . . . . .
O2 O -0.07691(10) 1.0436(2) 0.24186(8) 0.0405(8) Uani 1 1 d . . . . .
C1 C -0.05375(11) 0.9115(3) 0.20937(10) 0.0217(8) Uani 1 1 d . . . . .
C2 C -0.04995(12) 0.8172(3) 0.21096(11) 0.0250(9) Uani 1 1 d . . . . .
H2 H -0.0611 0.7834 0.2330 0.030 Uiso 1 1 calc R . . . .
C3 C -0.02951(12) 0.7728(3) 0.17965(10) 0.0216(8) Uani 1 1 d . . . . .
H3 H -0.0266 0.7078 0.1802 0.026 Uiso 1 1 calc R . . . .
C4 C -0.01313(11) 0.8221(2) 0.14742(10) 0.0171(7) Uani 1 1 d . . . . .
C5 C -0.01796(12) 0.9174(3) 0.14660(11) 0.0234(8) Uani 1 1 d . . . . .
H5 H -0.0072 0.9516 0.1246 0.028 Uiso 1 1 calc R . . . .
C6 C -0.03841(12) 0.9625(3) 0.17773(11) 0.0259(9) Uani 1 1 d . . . . .
H6 H -0.0418 1.0274 0.1772 0.031 Uiso 1 1 calc R . . . .
C7 C 0.00660(11) 0.7726(2) 0.11473(10) 0.0164(7) Uani 1 1 d . . . . .
N2 N 0.00775(9) 0.6854(2) 0.10826(8) 0.0192(7) Uani 1 1 d . . . . .
C8 C 0.02870(11) 0.6731(2) 0.07158(10) 0.0183(8) Uani 1 1 d . . . . .
C9 C 0.03854(11) 0.7589(2) 0.05736(10) 0.0186(8) Uani 1 1 d . . . . .
O3 O 0.02524(7) 0.82316(16) 0.08424(7) 0.0182(5) Uani 1 1 d . . . . .
C10 C 0.03174(12) 0.5797(2) 0.05479(11) 0.0202(8) Uani 1 1 d . . . . .
C11 C 0.00240(14) 0.5078(3) 0.07220(12) 0.0316(10) Uani 1 1 d . . . . .
H11A H 0.0003 0.4552 0.0537 0.047 Uiso 1 1 calc GR . . . .
H11B H -0.0269 0.5338 0.0757 0.047 Uiso 1 1 calc GR . . . .
H11C H 0.0147 0.4876 0.0985 0.047 Uiso 1 1 calc GR . . . .
N3 N 0.05689(10) 0.5512(2) 0.02709(9) 0.0268(7) Uani 1 1 d . . . . .
O4 O 0.08570(9) 0.62101(18) 0.01522(8) 0.0298(6) Uani 1 1 d . . . . .
C12 C 0.10255(15) 0.5979(3) -0.02271(13) 0.0438(12) Uani 1 1 d . . . . .
H12A H 0.1189 0.5401 -0.0204 0.066 Uiso 1 1 calc GR . . . .
H12B H 0.1221 0.6469 -0.0315 0.066 Uiso 1 1 calc GR . . . .
H12C H 0.0783 0.5907 -0.0426 0.066 Uiso 1 1 calc GR . . . .
O5 O 0.05498(8) 0.78882(17) 0.02340(7) 0.0241(6) Uani 1 1 d . . . . .
C13 C 0.07275(12) 0.8816(2) 0.02314(11) 0.0227(8) Uani 1 1 d . . . . .
H13A H 0.0918 0.8922 0.0475 0.027 Uiso 1 1 calc R . . . .
H13B H 0.0487 0.9274 0.0228 0.027 Uiso 1 1 calc R . . . .
C14 C 0.09879(13) 0.8899(3) -0.01433(12) 0.0313(10) Uani 1 1 d . . . . .
H14A H 0.1222 0.8439 -0.0137 0.047 Uiso 1 1 calc GR . . . .
H14B H 0.1116 0.9515 -0.0156 0.047 Uiso 1 1 calc GR . . . .
H14C H 0.0795 0.8798 -0.0382 0.047 Uiso 1 1 calc GR . . . .
N4 N 0.16689(10) 0.6092(2) 0.06192(9) 0.0239(7) Uani 1 1 d . . . . .
O6 O 0.18574(9) 0.65186(19) 0.03530(8) 0.0323(7) Uani 1 1 d . . . . .
O7 O 0.16441(9) 0.52474(18) 0.06258(8) 0.0311(7) Uani 1 1 d . . . . .
C15 C 0.14690(11) 0.6614(2) 0.09441(10) 0.0176(8) Uani 1 1 d . . . . .
C16 C 0.14720(11) 0.7565(2) 0.09243(10) 0.0173(8) Uani 1 1 d . . . . .
H16 H 0.1597 0.7871 0.0702 0.021 Uiso 1 1 calc R . . . .
C17 C 0.12908(11) 0.8060(2) 0.12336(10) 0.0167(7) Uani 1 1 d . . . . .
H17 H 0.1288 0.8712 0.1223 0.020 Uiso 1 1 calc R . . . .
C18 C 0.11119(10) 0.7603(2) 0.15616(10) 0.0148(7) Uani 1 1 d . . . . .
C19 C 0.11132(11) 0.6645(2) 0.15739(10) 0.0185(8) Uani 1 1 d . . . . .
H19 H 0.0990 0.6334 0.1796 0.022 Uiso 1 1 calc R . . . .
C20 C 0.12918(12) 0.6146(2) 0.12655(10) 0.0208(8) Uani 1 1 d . . . . .
H20 H 0.1293 0.5493 0.1273 0.025 Uiso 1 1 calc R . . . .
C21 C 0.09406(11) 0.8148(2) 0.18914(10) 0.0156(7) Uani 1 1 d . . . . .
N5 N 0.09444(9) 0.9031(2) 0.19348(8) 0.0176(6) Uani 1 1 d . . . . .
C22 C 0.07475(12) 0.9207(2) 0.23012(10) 0.0193(8) Uani 1 1 d . . . . .
C23 C 0.06412(14) 0.8386(3) 0.24657(11) 0.0287(9) Uani 1 1 d . U . . .
O8 O 0.07584(9) 0.76911(17) 0.22096(7) 0.0255(6) Uani 1 1 d . . . . .
C24 C 0.07290(12) 1.0162(2) 0.24512(11) 0.0228(8) Uani 1 1 d . . . . .
C25 C 0.10624(13) 1.0815(3) 0.22929(12) 0.0310(10) Uani 1 1 d . . . . .
H25A H 0.0967 1.1029 0.2023 0.046 Uiso 1 1 calc GR . . . .
H25B H 0.1345 1.0501 0.2276 0.046 Uiso 1 1 calc GR . . . .
H25C H 0.1093 1.1342 0.2476 0.046 Uiso 1 1 calc GR . . . .
N6 N 0.04608(10) 1.0503(2) 0.26980(9) 0.0272(8) Uani 1 1 d . . . . .
O9 O 0.01433(9) 0.9849(2) 0.28134(8) 0.0350(7) Uani 1 1 d . . . . .
C26 C -0.00780(14) 1.0229(3) 0.31464(12) 0.0388(11) Uani 1 1 d . . . . .
H26A H 0.0138 1.0421 0.3356 0.058 Uiso 1 1 calc GR . . . .
H26B H -0.0273 0.9765 0.3258 0.058 Uiso 1 1 calc GR . . . .
H26C H -0.0251 1.0762 0.3055 0.058 Uiso 1 1 calc GR . . . .
O10B O 0.04101(18) 0.8188(5) 0.2788(2) 0.0227(14) Uani 0.6 1 d . U P A 2
C27B C 0.0310(4) 0.7216(7) 0.2845(4) 0.030(2) Uani 0.6 1 d . U P A 2
H27A H 0.0582 0.6862 0.2905 0.035 Uiso 0.6 1 calc R . P A 2
H27B H 0.0163 0.6958 0.2599 0.035 Uiso 0.6 1 calc R . P A 2
C28B C 0.0007(3) 0.7187(8) 0.3203(3) 0.041(2) Uani 0.6 1 d . U P A 2
H28A H -0.0243 0.7597 0.3150 0.062 Uiso 0.6 1 calc GR . P A 2
H28B H 0.0168 0.7389 0.3448 0.062 Uiso 0.6 1 calc GR . P A 2
H28C H -0.0099 0.6558 0.3240 0.062 Uiso 0.6 1 calc GR . P A 2
N7 N 0.14940(10) 0.5862(2) 0.31459(9) 0.0246(7) Uani 1 1 d . . . . .
O11 O 0.12908(9) 0.62143(19) 0.34236(8) 0.0322(7) Uani 1 1 d . . . . .
O12 O 0.15423(9) 0.50227(17) 0.31063(8) 0.0325(7) Uani 1 1 d . . . . .
C29 C 0.16780(11) 0.6465(2) 0.28400(10) 0.0199(8) Uani 1 1 d . . . . .
C30 C 0.16737(12) 0.7408(2) 0.29033(11) 0.0220(8) Uani 1 1 d . . . . .
H30 H 0.1563 0.7656 0.3146 0.026 Uiso 1 1 calc R . . . .
C31 C 0.18319(12) 0.7978(2) 0.26096(11) 0.0222(8) Uani 1 1 d . . . . .
H31 H 0.1833 0.8624 0.2650 0.027 Uiso 1 1 calc R . . . .
C32 C 0.19914(11) 0.7609(2) 0.22529(10) 0.0169(7) Uani 1 1 d . . . . .
C33 C 0.19922(12) 0.6663(2) 0.21969(11) 0.0209(8) Uani 1 1 d . . . . .
H33 H 0.2101 0.6412 0.1954 0.025 Uiso 1 1 calc R . . . .
C34 C 0.18357(12) 0.6079(2) 0.24911(11) 0.0230(8) Uani 1 1 d . . . . .
H34 H 0.1837 0.5432 0.2454 0.028 Uiso 1 1 calc R . . . .
C35 C 0.21428(11) 0.8225(2) 0.19349(10) 0.0181(8) Uani 1 1 d . . . . .
N8 N 0.21492(9) 0.91118(19) 0.19300(9) 0.0192(7) Uani 1 1 d . . . . .
C36 C 0.23198(11) 0.9335(2) 0.15544(10) 0.0192(8) Uani 1 1 d . . . . .
C37 C 0.23892(12) 0.8547(2) 0.13469(11) 0.0206(8) Uani 1 1 d . . . . .
O13 O 0.22863(8) 0.78162(16) 0.15937(7) 0.0195(6) Uani 1 1 d . . . . .
C38 C 0.23749(12) 1.0308(2) 0.14362(10) 0.0199(8) Uani 1 1 d . . . . .
C39 C 0.20587(13) 1.0997(3) 0.15971(11) 0.0286(9) Uani 1 1 d . . . . .
H39A H 0.2080 1.0997 0.1894 0.043 Uiso 1 1 calc GR . . . .
H39B H 0.1760 1.0833 0.1507 0.043 Uiso 1 1 calc GR . . . .
H39C H 0.2130 1.1610 0.1496 0.043 Uiso 1 1 calc GR . . . .
N9 N 0.26731(10) 1.0632(2) 0.12129(9) 0.0233(7) Uani 1 1 d . . . . .
O14 O 0.29606(8) 0.99316(16) 0.10845(7) 0.0239(6) Uani 1 1 d . . . . .
C40 C 0.33240(12) 1.0358(3) 0.09013(11) 0.0256(9) Uani 1 1 d . . . . .
H40A H 0.3219 1.0728 0.0670 0.038 Uiso 1 1 calc GR . . . .
H40B H 0.3526 0.9885 0.0808 0.038 Uiso 1 1 calc GR . . . .
H40C H 0.3477 1.0756 0.1099 0.038 Uiso 1 1 calc GR . . . .
O15 O 0.24866(8) 0.83557(16) 0.09727(7) 0.0228(6) Uani 1 1 d . . . . .
C41 C 0.28698(12) 0.7777(3) 0.09172(11) 0.0272(9) Uani 1 1 d . . . . .
H41A H 0.2840 0.7190 0.1065 0.033 Uiso 1 1 calc R . . . .
H41B H 0.3139 0.8092 0.1020 0.033 Uiso 1 1 calc R . . . .
C42 C 0.28944(14) 0.7606(3) 0.04753(12) 0.0356(10) Uani 1 1 d . . . . .
H42A H 0.2630 0.7280 0.0379 0.053 Uiso 1 1 calc GR . . . .
H42B H 0.3153 0.7231 0.0423 0.053 Uiso 1 1 calc GR . . . .
H42C H 0.2916 0.8193 0.0332 0.053 Uiso 1 1 calc GR . . . .
N10 N -0.26408(10) 0.5096(2) 0.12328(10) 0.0253(7) Uani 1 1 d . . . . .
O16 O -0.28856(9) 0.54726(19) 0.14670(8) 0.0316(7) Uani 1 1 d . . . . .
O17 O -0.25742(9) 0.42537(17) 0.12314(8) 0.0330(7) Uani 1 1 d . . . . .
C43 C -0.24230(11) 0.5648(2) 0.09294(10) 0.0192(8) Uani 1 1 d . . . . .
C44 C -0.24278(12) 0.6599(2) 0.09743(11) 0.0211(8) Uani 1 1 d . . . . .
H44 H -0.2559 0.6874 0.1201 0.025 Uiso 1 1 calc R . . . .
C45 C -0.22382(12) 0.7134(2) 0.06840(10) 0.0198(8) Uani 1 1 d . . . . .
H45 H -0.2232 0.7784 0.0714 0.024 Uiso 1 1 calc R . . . .
C46 C -0.20548(11) 0.6725(2) 0.03444(10) 0.0153(7) Uani 1 1 d . . . . .
C47 C -0.20512(11) 0.5763(2) 0.03097(10) 0.0188(8) Uani 1 1 d . . . . .
H47 H -0.1923 0.5481 0.0083 0.023 Uiso 1 1 calc R . . . .
C48 C -0.22347(12) 0.5226(2) 0.06066(11) 0.0226(8) Uani 1 1 d . . . . .
H48 H -0.2230 0.4575 0.0587 0.027 Uiso 1 1 calc R . . . .
C49 C -0.18900(11) 0.7310(2) 0.00274(10) 0.0148(7) Uani 1 1 d . . . . .
N11 N -0.18908(9) 0.81929(19) 0.00082(8) 0.0170(6) Uani 1 1 d . . . . .
C50 C -0.17097(11) 0.8418(2) -0.03620(11) 0.0194(8) Uani 1 1 d . . . . .
C51 C -0.16180(13) 0.7610(3) -0.05527(12) 0.0284(9) Uani 1 1 d . . . . .
O18 O -0.17252(8) 0.68934(16) -0.03084(7) 0.0250(6) Uani 1 1 d . . . . .
C52 C -0.16854(11) 0.9373(2) -0.04929(10) 0.0182(8) Uani 1 1 d . . . . .
C53 C -0.20255(12) 1.0013(2) -0.03385(11) 0.0245(9) Uani 1 1 d . . . . .
H53A H -0.1991 1.0619 -0.0462 0.037 Uiso 1 1 calc GR . . . .
H53B H -0.1990 1.0066 -0.0044 0.037 Uiso 1 1 calc GR . . . .
H53C H -0.2318 0.9771 -0.0408 0.037 Uiso 1 1 calc GR . . . .
N12 N -0.13998(10) 0.9727(2) -0.07217(9) 0.0221(7) Uani 1 1 d . . . . .
O19 O -0.10767(8) 0.90837(18) -0.08275(8) 0.0297(7) Uani 1 1 d . . . . .
C54 C -0.08151(13) 0.9490(3) -0.11236(11) 0.0258(9) Uani 1 1 d . . . . .
H54A H -0.0670 1.0038 -0.1010 0.039 Uiso 1 1 calc GR . . . .
H54B H -0.1001 0.9665 -0.1359 0.039 Uiso 1 1 calc GR . . . .
H54C H -0.0593 0.9049 -0.1207 0.039 Uiso 1 1 calc GR . . . .
O20B O -0.15730(18) 0.7397(4) -0.0960(2) 0.0242(15) Uani 0.6 1 d . U P B 2
C55B C -0.1273(4) 0.6519(8) -0.0948(4) 0.020(3) Uani 0.4 1 d . U P B 1
H55A H -0.1545 0.6158 -0.0995 0.024 Uiso 0.4 1 calc R . P B 1
H55B H -0.1101 0.6238 -0.0720 0.024 Uiso 0.4 1 calc R . P B 1
C56B C -0.1147(4) 0.6739(8) -0.1476(3) 0.039(3) Uani 0.6 1 d . U P B 2
H56A H -0.1426 0.6526 -0.1598 0.058 Uiso 0.6 1 calc GR . P B 2
H56B H -0.0917 0.6290 -0.1529 0.058 Uiso 0.6 1 calc GR . P B 2
H56C H -0.1070 0.7334 -0.1594 0.058 Uiso 0.6 1 calc GR . P B 2
N13 N -0.01882(10) 0.8442(2) -0.04448(9) 0.0254(7) Uani 1 1 d . . . . .
O21 O -0.00976(10) 0.79380(19) -0.07261(8) 0.0377(7) Uani 1 1 d . . . . .
O22 O -0.00773(9) 0.92604(18) -0.04236(8) 0.0300(7) Uani 1 1 d . . . . .
C57 C -0.04346(11) 0.8062(2) -0.01087(10) 0.0192(8) Uani 1 1 d . . . . .
C58 C -0.05242(12) 0.7128(2) -0.01106(11) 0.0229(8) Uani 1 1 d . . . . .
H58 H -0.0441 0.6756 -0.0331 0.028 Uiso 1 1 calc R . . . .
C59 C -0.07335(12) 0.6749(2) 0.02086(11) 0.0231(8) Uani 1 1 d . . . . .
H59 H -0.0798 0.6111 0.0211 0.028 Uiso 1 1 calc R . . . .
C60 C -0.08533(11) 0.7308(2) 0.05341(10) 0.0195(8) Uani 1 1 d . . . . .
C61 C -0.07724(11) 0.8246(2) 0.05215(11) 0.0198(8) Uani 1 1 d . . . . .
H61 H -0.0866 0.8629 0.0735 0.024 Uiso 1 1 calc R . . . .
C62 C -0.05571(12) 0.8627(2) 0.02020(10) 0.0199(8) Uani 1 1 d . . . . .
H62 H -0.0495 0.9267 0.0196 0.024 Uiso 1 1 calc R . . . .
C63 C -0.10420(11) 0.6875(2) 0.08840(10) 0.0193(8) Uani 1 1 d . . . . .
N14 N -0.10922(10) 0.6005(2) 0.09573(9) 0.0235(7) Uani 1 1 d . . . . .
C64 C -0.12728(12) 0.5960(2) 0.13395(11) 0.0225(8) Uani 1 1 d . . . . .
C65 C -0.13076(11) 0.6821(2) 0.14846(11) 0.0207(8) Uani 1 1 d . . . . .
O23 O -0.11685(8) 0.74294(16) 0.11987(7) 0.0224(6) Uani 1 1 d . . . . .
C66 C -0.13538(13) 0.5051(3) 0.15224(12) 0.0262(9) Uani 1 1 d . . . . .
C67 C -0.10638(16) 0.4280(3) 0.14021(14) 0.0437(12) Uani 1 1 d . . . . .
H67A H -0.1086 0.4198 0.1108 0.066 Uiso 1 1 calc GR . . . .
H67B H -0.1155 0.3714 0.1536 0.066 Uiso 1 1 calc GR . . . .
H67C H -0.0760 0.4422 0.1483 0.066 Uiso 1 1 calc GR . . . .
N15 N -0.16533(11) 0.4858(2) 0.17711(10) 0.0306(8) Uani 1 1 d . . . . .
O24 O -0.19311(9) 0.56282(18) 0.18357(8) 0.0311(7) Uani 1 1 d . . . . .
C68 C -0.22128(13) 0.5407(3) 0.21532(11) 0.0331(10) Uani 1 1 d . . . . .
H68A H -0.2039 0.5313 0.2404 0.050 Uiso 1 1 calc GR . . . .
H68B H -0.2375 0.4844 0.2085 0.050 Uiso 1 1 calc GR . . . .
H68C H -0.2420 0.5912 0.2191 0.050 Uiso 1 1 calc GR . . . .
O25 O -0.14065(9) 0.71578(17) 0.18408(7) 0.0281(6) Uani 1 1 d . . . . .
C69 C -0.17426(17) 0.7864(3) 0.18421(13) 0.0493(13) Uani 1 1 d . . . . .
H69A H -0.2003 0.7659 0.1680 0.059 Uiso 1 1 calc R . . . .
H69B H -0.1631 0.8436 0.1720 0.059 Uiso 1 1 calc R . . . .
C70 C -0.18650(15) 0.8040(3) 0.22669(13) 0.0423(11) Uani 1 1 d . . . . .
H70A H -0.1608 0.8260 0.2424 0.063 Uiso 1 1 calc GR . . . .
H70B H -0.1972 0.7470 0.2387 0.063 Uiso 1 1 calc GR . . . .
H70C H -0.2096 0.8507 0.2270 0.063 Uiso 1 1 calc GR . . . .
O10A O 0.0603(3) 0.8078(7) 0.2859(3) 0.030(2) Uani 0.4 1 d . U P A 1
C27A C 0.0245(6) 0.7486(12) 0.2926(5) 0.041(5) Uani 0.4 1 d . U P A 1
H27C H 0.0298 0.6889 0.2792 0.049 Uiso 0.4 1 calc R . P A 1
H27D H -0.0024 0.7756 0.2801 0.049 Uiso 0.4 1 calc R . P A 1
C28A C 0.0176(6) 0.7325(13) 0.3357(4) 0.048(4) Uani 0.4 1 d . U P A 1
H28D H -0.0125 0.7116 0.3393 0.072 Uiso 0.4 1 calc GR . P A 1
H28E H 0.0226 0.7898 0.3507 0.072 Uiso 0.4 1 calc GR . P A 1
H28F H 0.0382 0.6854 0.3458 0.072 Uiso 0.4 1 calc GR . P A 1
O20A O -0.1375(3) 0.7458(6) -0.0859(3) 0.027(2) Uani 0.4 1 d . U P B 1
C55A C -0.1192(3) 0.6843(6) -0.1032(3) 0.027(2) Uani 0.6 1 d . U P B 2
H55C H -0.1223 0.6231 -0.0905 0.033 Uiso 0.6 1 calc R . P B 2
H55D H -0.0927 0.7142 -0.0912 0.033 Uiso 0.6 1 calc R . P B 2
C56A C -0.1012(6) 0.6541(11) -0.1318(4) 0.051(5) Uani 0.4 1 d . U P B 1
H56D H -0.1180 0.6852 -0.1535 0.077 Uiso 0.4 1 calc GR . P B 1
H56E H -0.0945 0.5912 -0.1401 0.077 Uiso 0.4 1 calc GR . P B 1
H56F H -0.0738 0.6876 -0.1262 0.077 Uiso 0.4 1 calc GR . P B 1

loop_
_atom_site_aniso_label
_atom_site_aniso_U_11
_atom_site_aniso_U_22
_atom_site_aniso_U_33
_atom_site_aniso_U_23
_atom_site_aniso_U_13
_atom_site_aniso_U_12
N1 0.0220(18) 0.052(2) 0.0193(18) -0.0078(16) 0.0040(15) 0.0069(16)
O1 0.0398(19) 0.065(2) 0.0256(16) -0.0090(15) 0.0169(14) -0.0067(16)
O2 0.0440(19) 0.050(2) 0.0270(16) -0.0080(14) -0.0017(14) 0.0233(16)
C1 0.0146(19) 0.033(2) 0.0175(19) -0.0040(15) 0.0023(15) 0.0034(16)
C2 0.023(2) 0.033(2) 0.019(2) 0.0018(16) 0.0055(16) -0.0034(17)
C3 0.022(2) 0.025(2) 0.0171(19) -0.0015(15) 0.0009(16) -0.0008(16)
C4 0.0096(17) 0.0247(19) 0.0169(19) -0.0004(14) -0.0002(14) -0.0011(14)
C5 0.022(2) 0.027(2) 0.021(2) -0.0004(15) 0.0072(16) 0.0000(16)
C6 0.028(2) 0.024(2) 0.026(2) -0.0035(16) 0.0049(17) 0.0052(16)
C7 0.0099(17) 0.0232(19) 0.0161(18) 0.0011(14) -0.0008(14) -0.0017(14)
N2 0.0147(15) 0.0266(17) 0.0164(16) -0.0007(12) -0.0009(12) 0.0005(13)
C8 0.0153(18) 0.0248(19) 0.0150(18) -0.0045(14) 0.0011(15) 0.0005(15)
C9 0.0144(18) 0.0238(19) 0.0176(19) -0.0030(14) 0.0030(15) 0.0017(15)
O3 0.0157(13) 0.0224(13) 0.0168(13) -0.0010(10) 0.0031(10) 0.0007(10)
C10 0.0186(19) 0.0202(19) 0.022(2) -0.0014(15) 0.0002(16) 0.0011(15)
C11 0.037(2) 0.022(2) 0.037(2) -0.0032(17) 0.006(2) -0.0011(18)
N3 0.0226(18) 0.0316(19) 0.0263(18) -0.0036(14) 0.0051(15) -0.0019(14)
O4 0.0259(15) 0.0342(16) 0.0300(15) -0.0102(12) 0.0112(12) -0.0009(12)
C12 0.040(3) 0.059(3) 0.034(3) -0.017(2) 0.016(2) -0.013(2)
O5 0.0305(15) 0.0234(14) 0.0188(14) -0.0010(10) 0.0087(12) -0.0029(11)
C13 0.026(2) 0.0200(19) 0.023(2) 0.0025(15) 0.0026(16) -0.0010(16)
C14 0.028(2) 0.033(2) 0.033(2) 0.0046(18) 0.0133(19) -0.0006(18)
N4 0.0193(17) 0.0284(19) 0.0242(18) -0.0048(14) 0.0015(14) 0.0070(14)
O6 0.0292(16) 0.0385(17) 0.0301(16) -0.0046(13) 0.0158(13) 0.0007(13)
O7 0.0387(17) 0.0236(15) 0.0310(16) -0.0060(12) 0.0030(13) 0.0113(12)
C15 0.0144(18) 0.0225(19) 0.0160(19) -0.0031(14) 0.0025(15) 0.0066(14)
C16 0.0160(18) 0.0216(19) 0.0142(18) 0.0032(14) 0.0002(15) 0.0040(14)
C17 0.0122(17) 0.0199(18) 0.0178(18) 0.0007(14) -0.0009(14) 0.0030(14)
C18 0.0088(16) 0.0194(18) 0.0161(18) -0.0014(14) -0.0004(14) 0.0020(13)
C19 0.0162(18) 0.0197(18) 0.0196(19) 0.0039(14) 0.0009(15) 0.0017(14)
C20 0.023(2) 0.0164(18) 0.023(2) -0.0010(14) -0.0014(16) 0.0046(15)
C21 0.0118(17) 0.0230(19) 0.0120(18) 0.0028(14) 0.0025(14) 0.0008(14)
N5 0.0156(15) 0.0225(16) 0.0150(15) -0.0003(12) 0.0046(12) 0.0024(12)
C22 0.0199(19) 0.025(2) 0.0132(18) -0.0021(14) 0.0076(15) -0.0015(15)
C23 0.043(3) 0.027(2) 0.0165(19) -0.0059(15) 0.0127(18) -0.0038(18)
O8 0.0349(16) 0.0254(14) 0.0167(13) -0.0014(10) 0.0110(12) -0.0061(12)
C24 0.025(2) 0.0237(19) 0.019(2) -0.0043(15) 0.0010(16) 0.0010(16)
C25 0.039(2) 0.027(2) 0.028(2) -0.0068(17) 0.0105(19) -0.0025(18)
N6 0.0251(18) 0.0351(19) 0.0216(17) -0.0089(14) 0.0053(14) -0.0024(15)
O9 0.0263(16) 0.0466(18) 0.0331(16) -0.0187(13) 0.0144(13) -0.0093(13)
C26 0.031(2) 0.055(3) 0.031(2) -0.022(2) 0.016(2) -0.008(2)
O10B 0.026(3) 0.024(3) 0.019(3) 0.006(2) 0.012(3) 0.000(3)
C27B 0.039(5) 0.019(4) 0.032(5) 0.012(3) 0.026(4) 0.011(3)
C28B 0.045(6) 0.047(5) 0.034(5) 0.008(5) 0.029(5) -0.001(4)
N7 0.0257(18) 0.0218(17) 0.0260(18) 0.0048(13) -0.0020(15) -0.0015(14)
O11 0.0356(17) 0.0369(16) 0.0248(15) 0.0022(12) 0.0117(13) 0.0013(13)
O12 0.0452(18) 0.0227(15) 0.0293(16) 0.0046(11) -0.0012(13) -0.0026(13)
C29 0.0147(18) 0.025(2) 0.0195(19) 0.0061(15) -0.0007(15) -0.0031(15)
C30 0.025(2) 0.0213(19) 0.020(2) -0.0030(15) 0.0082(16) 0.0003(15)
C31 0.023(2) 0.0202(19) 0.024(2) -0.0006(15) 0.0010(16) -0.0002(15)
C32 0.0147(18) 0.0193(18) 0.0167(18) -0.0024(14) 0.0001(15) -0.0020(14)
C33 0.023(2) 0.0188(19) 0.021(2) -0.0050(14) -0.0014(16) 0.0018(15)
C34 0.022(2) 0.0191(19) 0.028(2) 0.0028(15) -0.0009(17) 0.0006(15)
C35 0.0123(18) 0.0235(19) 0.0187(19) -0.0067(14) 0.0027(15) -0.0008(14)
N8 0.0198(16) 0.0187(16) 0.0190(16) -0.0004(12) 0.0016(13) -0.0015(12)
C36 0.0157(18) 0.025(2) 0.0165(19) 0.0021(15) 0.0005(15) 0.0015(15)
C37 0.0191(19) 0.0207(19) 0.022(2) -0.0044(15) 0.0024(16) -0.0057(15)
O13 0.0237(14) 0.0202(13) 0.0146(13) -0.0003(10) 0.0031(11) -0.0045(10)
C38 0.024(2) 0.0213(19) 0.0148(18) 0.0009(14) -0.0024(16) -0.0056(15)
C39 0.035(2) 0.025(2) 0.027(2) -0.0013(16) 0.0073(18) -0.0018(17)
N9 0.0220(17) 0.0264(17) 0.0216(17) -0.0024(13) 0.0019(14) -0.0028(14)
O14 0.0214(14) 0.0234(14) 0.0274(14) 0.0004(11) 0.0100(11) -0.0037(11)
C40 0.030(2) 0.027(2) 0.020(2) 0.0003(16) 0.0130(17) -0.0058(17)
O15 0.0263(15) 0.0254(14) 0.0168(14) -0.0024(10) 0.0025(11) -0.0002(11)
C41 0.024(2) 0.026(2) 0.032(2) -0.0080(17) 0.0042(18) 0.0032(16)
C42 0.034(2) 0.045(3) 0.028(2) -0.0071(19) 0.0106(19) -0.004(2)
N10 0.0234(18) 0.0233(18) 0.0286(19) 0.0083(14) -0.0061(15) -0.0057(14)
O16 0.0318(16) 0.0369(16) 0.0266(15) 0.0059(12) 0.0075(13) -0.0038(13)
O17 0.0354(17) 0.0207(15) 0.0429(17) 0.0114(12) 0.0013(14) -0.0041(12)
C43 0.0175(19) 0.0206(19) 0.0194(19) 0.0081(14) 0.0004(15) -0.0057(15)
C44 0.024(2) 0.0223(19) 0.0173(19) 0.0012(15) 0.0008(16) -0.0015(15)
C45 0.0220(19) 0.0176(18) 0.0199(19) 0.0008(14) 0.0018(16) -0.0036(15)
C46 0.0116(17) 0.0185(18) 0.0155(18) 0.0020(13) -0.0021(14) -0.0020(13)
C47 0.0173(19) 0.0170(18) 0.022(2) -0.0031(14) -0.0009(16) 0.0000(14)
C48 0.024(2) 0.0147(18) 0.029(2) 0.0027(15) -0.0048(17) -0.0014(15)
C49 0.0124(17) 0.0170(18) 0.0151(18) -0.0013(13) 0.0020(14) -0.0016(14)
N11 0.0159(15) 0.0185(15) 0.0166(16) 0.0012(12) -0.0002(12) -0.0026(12)
C50 0.0167(19) 0.0219(19) 0.0200(19) 0.0028(15) 0.0072(15) 0.0016(15)
C51 0.037(2) 0.020(2) 0.029(2) 0.0060(16) 0.0187(19) 0.0001(17)
O18 0.0313(15) 0.0162(13) 0.0284(15) 0.0031(11) 0.0142(12) 0.0031(11)
C52 0.0203(19) 0.0169(18) 0.0172(18) 0.0008(14) 0.0002(15) 0.0004(15)
C53 0.029(2) 0.0186(19) 0.026(2) 0.0032(15) 0.0047(17) 0.0028(16)
N12 0.0213(17) 0.0226(16) 0.0224(17) 0.0053(13) 0.0018(14) -0.0003(13)
O19 0.0221(15) 0.0292(15) 0.0388(16) 0.0183(12) 0.0137(12) 0.0077(11)
C54 0.031(2) 0.029(2) 0.018(2) 0.0059(16) 0.0080(17) -0.0008(17)
O20B 0.025(3) 0.025(3) 0.023(3) -0.004(2) 0.005(3) 0.000(3)
C55B 0.031(7) 0.010(5) 0.020(6) -0.004(4) 0.012(5) 0.002(4)
C56B 0.047(6) 0.046(6) 0.025(4) -0.009(4) 0.019(4) -0.008(4)
N13 0.0248(18) 0.0318(19) 0.0196(17) 0.0045(14) 0.0019(14) 0.0076(15)
O21 0.052(2) 0.0384(17) 0.0236(15) -0.0011(13) 0.0126(14) 0.0053(14)
O22 0.0323(16) 0.0272(15) 0.0305(16) 0.0073(12) 0.0013(13) -0.0035(12)
C57 0.0188(19) 0.0244(19) 0.0144(18) 0.0077(15) -0.0005(15) 0.0017(15)
C58 0.027(2) 0.024(2) 0.0177(19) 0.0006(15) -0.0021(16) 0.0034(16)
C59 0.027(2) 0.0172(19) 0.025(2) 0.0017(15) -0.0043(17) -0.0016(15)
C60 0.0157(18) 0.0231(19) 0.0193(19) 0.0064(15) -0.0065(15) 0.0002(15)
C61 0.0167(19) 0.025(2) 0.0176(19) 0.0010(14) 0.0001(15) 0.0057(15)
C62 0.021(2) 0.0194(19) 0.0195(19) 0.0032(14) -0.0003(15) 0.0020(15)
C63 0.0140(18) 0.025(2) 0.0186(19) 0.0023(15) 0.0004(15) 0.0020(15)
N14 0.0181(16) 0.0250(17) 0.0275(18) 0.0047(13) 0.0016(14) -0.0007(13)
C64 0.0182(19) 0.024(2) 0.025(2) 0.0087(16) 0.0026(16) -0.0035(15)
C65 0.0148(19) 0.028(2) 0.019(2) 0.0082(15) 0.0039(15) -0.0022(15)
O23 0.0232(14) 0.0229(14) 0.0212(14) 0.0055(10) 0.0017(11) -0.0023(11)
C66 0.024(2) 0.030(2) 0.025(2) 0.0090(16) 0.0044(17) -0.0045(17)
C67 0.054(3) 0.025(2) 0.053(3) 0.015(2) 0.017(2) 0.007(2)
N15 0.033(2) 0.0271(18) 0.0316(19) 0.0068(14) 0.0055(16) 0.0012(15)
O24 0.0270(15) 0.0290(15) 0.0377(16) 0.0097(12) 0.0095(13) 0.0002(12)
C68 0.034(2) 0.042(3) 0.024(2) 0.0060(18) 0.0097(19) -0.005(2)
O25 0.0309(16) 0.0296(15) 0.0241(15) 0.0071(11) 0.0070(12) 0.0046(12)
C69 0.064(3) 0.044(3) 0.038(3) -0.014(2) -0.014(2) 0.028(3)
C70 0.043(3) 0.036(3) 0.049(3) -0.004(2) 0.015(2) 0.001(2)
O10A 0.044(6) 0.028(5) 0.017(4) -0.003(3) 0.010(4) -0.004(5)
C27A 0.051(9) 0.045(10) 0.027(6) -0.003(6) 0.009(5) -0.018(8)
C28A 0.066(12) 0.051(9) 0.027(6) 0.004(6) 0.023(6) -0.011(8)
O20A 0.043(6) 0.014(4) 0.027(6) -0.005(3) 0.029(5) -0.002(4)
C55A 0.034(4) 0.023(5) 0.026(4) 0.001(4) 0.011(3) 0.003(4)
C56A 0.081(13) 0.028(7) 0.047(8) -0.013(7) 0.048(10) -0.010(7)

loop_
_atom_type_symbol
_atom_type_description
_atom_type_scat_dispersion_real
_atom_type_scat_dispersion_imag
_atom_type_scat_source
C C 0.0033 0.0016 'International Tables Vol C Tables 4.2.6.8 and 6.1.1.4'
H H 0.0000 0.0000 'International Tables Vol C Tables 4.2.6.8 and 6.1.1.4'
N N 0.0061 0.0033 'International Tables Vol C Tables 4.2.6.8 and 6.1.1.4'
O O 0.0106 0.0060 'International Tables Vol C Tables 4.2.6.8 and 6.1.1.4'

loop_
_geom_angle_atom_site_label_1
_geom_angle_atom_site_label_2
_geom_angle_atom_site_label_3
_geom_angle
_geom_angle_site_symmetry_1
_geom_angle_site_symmetry_3
O1 N1 O2 123.2(3) . .
O1 N1 C1 118.8(4) . .
O2 N1 C1 118.1(3) . .
C2 C1 N1 118.3(3) . .
C6 C1 N1 119.3(3) . .
C6 C1 C2 122.4(3) . .
C1 C2 H2 120.8 . .
C1 C2 C3 118.4(3) . .
C3 C2 H2 120.8 . .
C2 C3 H3 119.6 . .
C2 C3 C4 120.9(3) . .
C4 C3 H3 119.6 . .
C3 C4 C5 119.2(3) . .
C3 C4 C7 118.9(3) . .
C5 C4 C7 121.9(3) . .
C4 C5 H5 119.8 . .
C6 C5 C4 120.4(3) . .
C6 C5 H5 119.8 . .
C1 C6 C5 118.8(3) . .
C1 C6 H6 120.6 . .
C5 C6 H6 120.6 . .
N2 C7 C4 129.1(3) . .
N2 C7 O3 112.9(3) . .
O3 C7 C4 118.0(3) . .
C7 N2 C8 106.6(3) . .
N2 C8 C10 118.7(3) . .
C9 C8 N2 107.0(3) . .
C9 C8 C10 134.0(3) . .
O3 C9 C8 109.2(3) . .
O5 C9 C8 133.4(3) . .
O5 C9 O3 117.3(3) . .
C9 O3 C7 104.3(3) . .
C8 C10 C11 116.9(3) . .
N3 C10 C8 127.9(3) . .
N3 C10 C11 115.2(3) . .
C10 C11 H11A 109.5 . .
C10 C11 H11B 109.5 . .
C10 C11 H11C 109.5 . .
H11A C11 H11B 109.5 . .
H11A C11 H11C 109.5 . .
H11B C11 H11C 109.5 . .
C10 N3 O4 111.1(3) . .
N3 O4 C12 109.0(3) . .
O4 C12 H12A 109.5 . .
O4 C12 H12B 109.5 . .
O4 C12 H12C 109.5 . .
H12A C12 H12B 109.5 . .
H12A C12 H12C 109.5 . .
H12B C12 H12C 109.5 . .
C9 O5 C13 117.6(3) . .
O5 C13 H13A 110.4 . .
O5 C13 H13B 110.4 . .
O5 C13 C14 106.7(3) . .
H13A C13 H13B 108.6 . .
C14 C13 H13A 110.4 . .
C14 C13 H13B 110.4 . .
C13 C14 H14A 109.5 . .
C13 C14 H14B 109.5 . .
C13 C14 H14C 109.5 . .
H14A C14 H14B 109.5 . .
H14A C14 H14C 109.5 . .
H14B C14 H14C 109.5 . .
O6 N4 C15 118.5(3) . .
O7 N4 O6 123.0(3) . .
O7 N4 C15 118.5(3) . .
C16 C15 N4 118.7(3) . .
C20 C15 N4 119.3(3) . .
C20 C15 C16 122.0(3) . .
C15 C16 H16 120.6 . .
C17 C16 C15 118.9(3) . .
C17 C16 H16 120.6 . .
C16 C17 H17 119.9 . .
C16 C17 C18 120.1(3) . .
C18 C17 H17 119.9 . .
C17 C18 C21 118.6(3) . .
C19 C18 C17 119.8(3) . .
C19 C18 C21 121.5(3) . .
C18 C19 H19 119.8 . .
C20 C19 C18 120.4(3) . .
C20 C19 H19 119.8 . .
C15 C20 H20 120.6 . .
C19 C20 C15 118.8(3) . .
C19 C20 H20 120.6 . .
N5 C21 C18 128.4(3) . .
N5 C21 O8 113.4(3) . .
O8 C21 C18 118.1(3) . .
C21 N5 C22 106.1(3) . .
N5 C22 C24 119.2(3) . .
C23 C22 N5 107.6(3) . .
C23 C22 C24 133.0(3) . .
C22 C23 O8 109.3(3) . .
C22 C23 O10A 133.7(6) . .
O8 C23 O10A 111.8(5) . .
O10B C23 C22 130.8(4) . .
O10B C23 O8 119.3(4) . .
C23 O8 C21 103.6(3) . .
C22 C24 C25 116.5(3) . .
N6 C24 C22 127.9(3) . .
N6 C24 C25 115.7(3) . .
C24 C25 H25A 109.5 . .
C24 C25 H25B 109.5 . .
C24 C25 H25C 109.5 . .
H25A C25 H25B 109.5 . .
H25A C25 H25C 109.5 . .
H25B C25 H25C 109.5 . .
C24 N6 O9 111.6(3) . .
N6 O9 C26 107.0(3) . .
O9 C26 H26A 109.5 . .
O9 C26 H26B 109.5 . .
O9 C26 H26C 109.5 . .
H26A C26 H26B 109.5 . .
H26A C26 H26C 109.5 . .
H26B C26 H26C 109.5 . .
C23 O10B C27B 115.6(6) . .
O10B C27B H27A 110.7 . .
O10B C27B H27B 110.7 . .
O10B C27B C28B 105.1(7) . .
H27A C27B H27B 108.8 . .
C28B C27B H27A 110.7 . .
C28B C27B H27B 110.7 . .
C27B C28B H28A 109.5 . .
C27B C28B H28B 109.5 . .
C27B C28B H28C 109.5 . .
H28A C28B H28B 109.5 . .
H28A C28B H28C 109.5 . .
H28B C28B H28C 109.5 . .
O11 N7 O12 123.5(3) . .
O11 N7 C29 118.5(3) . .
O12 N7 C29 117.9(3) . .
C30 C29 N7 118.8(3) . .
C34 C29 N7 119.0(3) . .
C34 C29 C30 122.2(3) . .
C29 C30 H30 120.5 . .
C31 C30 C29 119.0(3) . .
C31 C30 H30 120.5 . .
C30 C31 H31 119.9 . .
C30 C31 C32 120.3(3) . .
C32 C31 H31 119.9 . .
C31 C32 C35 119.8(3) . .
C33 C32 C31 119.7(3) . .
C33 C32 C35 120.5(3) . .
C32 C33 H33 119.6 . .
C34 C33 C32 120.7(3) . .
C34 C33 H33 119.6 . .
C29 C34 C33 118.3(3) . .
C29 C34 H34 120.9 . .
C33 C34 H34 120.9 . .
N8 C35 C32 128.7(3) . .
N8 C35 O13 114.9(3) . .
O13 C35 C32 116.4(3) . .
C35 N8 C36 104.4(3) . .
N8 C36 C38 120.3(3) . .
C37 C36 N8 108.7(3) . .
C37 C36 C38 130.9(3) . .
C36 C37 O13 108.0(3) . .
O15 C37 C36 134.4(3) . .
O15 C37 O13 117.2(3) . .
C35 O13 C37 103.8(3) . .
C36 C38 C39 117.8(3) . .
N9 C38 C36 126.4(3) . .
N9 C38 C39 115.8(3) . .
C38 C39 H39A 109.5 . .
C38 C39 H39B 109.5 . .
C38 C39 H39C 109.5 . .
H39A C39 H39B 109.5 . .
H39A C39 H39C 109.5 . .
H39B C39 H39C 109.5 . .
C38 N9 O14 111.4(3) . .
N9 O14 C40 108.1(3) . .
O14 C40 H40A 109.5 . .
O14 C40 H40B 109.5 . .
O14 C40 H40C 109.5 . .
H40A C40 H40B 109.5 . .
H40A C40 H40C 109.5 . .
H40B C40 H40C 109.5 . .
C37 O15 C41 116.7(3) . .
O15 C41 H41A 110.4 . .
O15 C41 H41B 110.4 . .
O15 C41 C42 106.7(3) . .
H41A C41 H41B 108.6 . .
C42 C41 H41A 110.4 . .
C42 C41 H41B 110.4 . .
C41 C42 H42A 109.5 . .
C41 C42 H42B 109.5 . .
C41 C42 H42C 109.5 . .
H42A C42 H42B 109.5 . .
H42A C42 H42C 109.5 . .
H42B C42 H42C 109.5 . .
O16 N10 O17 123.3(3) . .
O16 N10 C43 119.2(3) . .
O17 N10 C43 117.5(3) . .
C44 C43 N10 117.9(3) . .
C48 C43 N10 119.9(3) . .
C48 C43 C44 122.2(3) . .
C43 C44 H44 120.6 . .
C45 C44 C43 118.8(3) . .
C45 C44 H44 120.6 . .
C44 C45 H45 119.9 . .
C44 C45 C46 120.3(3) . .
C46 C45 H45 119.9 . .
C45 C46 C49 119.0(3) . .
C47 C46 C45 119.5(3) . .
C47 C46 C49 121.4(3) . .
C46 C47 H47 120.0 . .
C48 C47 C46 120.0(3) . .
C48 C47 H47 120.0 . .
C43 C48 C47 119.1(3) . .
C43 C48 H48 120.4 . .
C47 C48 H48 120.4 . .
N11 C49 C46 128.4(3) . .
N11 C49 O18 113.6(3) . .
O18 C49 C46 117.9(3) . .
C49 N11 C50 106.1(3) . .
N11 C50 C52 120.6(3) . .
C51 C50 N11 107.2(3) . .
C51 C50 C52 132.0(3) . .
C50 C51 O20B 131.7(4) . .
O18 C51 C50 109.1(3) . .
O18 C51 O20B 115.7(4) . .
O20A C51 C50 129.8(5) . .
O20A C51 O18 119.1(5) . .
C51 O18 C49 104.0(3) . .
C50 C52 C53 116.7(3) . .
N12 C52 C50 126.9(3) . .
N12 C52 C53 116.4(3) . .
C52 C53 H53A 109.5 . .
C52 C53 H53B 109.5 . .
C52 C53 H53C 109.5 . .
H53A C53 H53B 109.5 . .
H53A C53 H53C 109.5 . .
H53B C53 H53C 109.5 . .
C52 N12 O19 111.9(3) . .
N12 O19 C54 108.0(3) . .
O19 C54 H54A 109.5 . .
O19 C54 H54B 109.5 . .
O19 C54 H54C 109.5 . .
H54A C54 H54B 109.5 . .
H54A C54 H54C 109.5 . .
H54B C54 H54C 109.5 . .
C51 O20B C55A 112.9(6) . .
H55A C55B H55B 108.7 . .
O20A C55B H55A 110.6 . .
O20A C55B H55B 110.6 . .
O20A C55B C56A 105.9(10) . .
C56A C55B H55A 110.6 . .
C56A C55B H55B 110.6 . .
H56A C56B H56B 109.5 . .
H56A C56B H56C 109.5 . .
H56B C56B H56C 109.5 . .
C55A C56B H56A 109.5 . .
C55A C56B H56B 109.5 . .
C55A C56B H56C 109.5 . .
O21 N13 O22 123.5(3) . .
O21 N13 C57 118.9(3) . .
O22 N13 C57 117.7(3) . .
C58 C57 N13 118.1(3) . .
C62 C57 N13 119.8(3) . .
C62 C57 C58 122.1(3) . .
C57 C58 H58 120.4 . .
C59 C58 C57 119.3(3) . .
C59 C58 H58 120.4 . .
C58 C59 H59 120.1 . .
C58 C59 C60 119.8(3) . .
C60 C59 H59 120.1 . .
C59 C60 C63 118.5(3) . .
C61 C60 C59 119.7(3) . .
C61 C60 C63 121.8(3) . .
C60 C61 H61 119.7 . .
C62 C61 C60 120.6(3) . .
C62 C61 H61 119.7 . .
C57 C62 C61 118.6(3) . .
C57 C62 H62 120.7 . .
C61 C62 H62 120.7 . .
N14 C63 C60 128.6(3) . .
N14 C63 O23 113.1(3) . .
O23 C63 C60 118.2(3) . .
C63 N14 C64 105.5(3) . .
N14 C64 C66 119.2(3) . .
C65 C64 N14 108.5(3) . .
C65 C64 C66 132.1(4) . .
C64 C65 O23 109.0(3) . .
O25 C65 C64 133.4(3) . .
O25 C65 O23 117.4(3) . .
C65 O23 C63 104.0(3) . .
C64 C66 C67 117.1(3) . .
N15 C66 C64 126.2(4) . .
N15 C66 C67 116.6(3) . .
C66 C67 H67A 109.5 . .
C66 C67 H67B 109.5 . .
C66 C67 H67C 109.5 . .
H67A C67 H67B 109.5 . .
H67A C67 H67C 109.5 . .
H67B C67 H67C 109.5 . .
C66 N15 O24 111.3(3) . .
C68 O24 N15 108.1(3) . .
O24 C68 H68A 109.5 . .
O24 C68 H68B 109.5 . .
O24 C68 H68C 109.5 . .
H68A C68 H68B 109.5 . .
H68A C68 H68C 109.5 . .
H68B C68 H68C 109.5 . .
C65 O25 C69 116.6(3) . .
O25 C69 H69A 109.9 . .
O25 C69 H69B 109.9 . .
O25 C69 C70 108.9(3) . .
H69A C69 H69B 108.3 . .
C70 C69 H69A 109.9 . .
C70 C69 H69B 109.9 . .
C69 C70 H70A 109.5 . .
C69 C70 H70B 109.5 . .
C69 C70 H70C 109.5 . .
H70A C70 H70B 109.5 . .
H70A C70 H70C 109.5 . .
H70B C70 H70C 109.5 . .
C23 O10A C27A 115.8(11) . .
O10A C27A H27C 109.1 . .
O10A C27A H27D 109.1 . .
O10A C27A C28A 112.7(14) . .
H27C C27A H27D 107.8 . .
C28A C27A H27C 109.1 . .
C28A C27A H27D 109.1 . .
C27A C28A H28D 109.5 . .
C27A C28A H28E 109.5 . .
C27A C28A H28F 109.5 . .
H28D C28A H28E 109.5 . .
H28D C28A H28F 109.5 . .
H28E C28A H28F 109.5 . .
C51 O20A C55B 117.3(9) . .
O20B C55A C56B 108.5(8) . .
O20B C55A H55C 110.0 . .
O20B C55A H55D 110.0 . .
C56B C55A H55C 110.0 . .
C56B C55A H55D 110.0 . .
H55C C55A H55D 108.4 . .
C55B C56A H56D 109.5 . .
C55B C56A H56E 109.5 . .
C55B C56A H56F 109.5 . .
H56D C56A H56E 109.5 . .
H56D C56A H56F 109.5 . .
H56E C56A H56F 109.5 . .

loop_
_geom_bond_atom_site_label_1
_geom_bond_atom_site_label_2
_geom_bond_distance
_geom_bond_site_symmetry_2
N1 O1 1.214(4) .
N1 O2 1.239(4) .
N1 C1 1.466(4) .
C1 C2 1.378(5) .
C1 C6 1.377(5) .
C2 H2 0.9500 .
C2 C3 1.385(5) .
C3 H3 0.9500 .
C3 C4 1.391(5) .
C4 C5 1.394(5) .
C4 C7 1.447(5) .
C5 H5 0.9500 .
C5 C6 1.385(5) .
C6 H6 0.9500 .
C7 N2 1.286(4) .
C7 O3 1.385(4) .
N2 C8 1.400(4) .
C8 C9 1.370(5) .
C8 C10 1.471(5) .
C9 O3 1.361(4) .
C9 O5 1.318(4) .
C10 C11 1.504(5) .
C10 N3 1.282(5) .
C11 H11A 0.9800 .
C11 H11B 0.9800 .
C11 H11C 0.9800 .
N3 O4 1.407(4) .
O4 C12 1.411(4) .
C12 H12A 0.9800 .
C12 H12B 0.9800 .
C12 H12C 0.9800 .
O5 C13 1.455(4) .
C13 H13A 0.9900 .
C13 H13B 0.9900 .
C13 C14 1.498(5) .
C14 H14A 0.9800 .
C14 H14B 0.9800 .
C14 H14C 0.9800 .
N4 O6 1.234(4) .
N4 O7 1.231(4) .
N4 C15 1.464(4) .
C15 C16 1.386(5) .
C15 C20 1.386(5) .
C16 H16 0.9500 .
C16 C17 1.380(5) .
C17 H17 0.9500 .
C17 C18 1.398(5) .
C18 C19 1.395(5) .
C18 C21 1.459(4) .
C19 H19 0.9500 .
C19 C20 1.378(5) .
C20 H20 0.9500 .
C21 N5 1.292(4) .
C21 O8 1.377(4) .
N5 C22 1.393(4) .
C22 C23 1.356(5) .
C22 C24 1.476(5) .
C23 O8 1.374(4) .
C23 O10B 1.329(7) .
C23 O10A 1.383(11) .
C24 C25 1.499(5) .
C24 N6 1.275(5) .
C25 H25A 0.9800 .
C25 H25B 0.9800 .
C25 H25C 0.9800 .
N6 O9 1.419(4) .
O9 C26 1.421(4) .
C26 H26A 0.9800 .
C26 H26B 0.9800 .
C26 H26C 0.9800 .
O10B C27B 1.459(12) .
C27B H27A 0.9900 .
C27B H27B 0.9900 .
C27B C28B 1.527(12) .
C28B H28A 0.9800 .
C28B H28B 0.9800 .
C28B H28C 0.9800 .
N7 O11 1.235(4) .
N7 O12 1.238(4) .
N7 C29 1.464(4) .
C29 C30 1.387(5) .
C29 C34 1.383(5) .
C30 H30 0.9500 .
C30 C31 1.376(5) .
C31 H31 0.9500 .
C31 C32 1.397(5) .
C32 C33 1.390(5) .
C32 C35 1.467(5) .
C33 H33 0.9500 .
C33 C34 1.387(5) .
C34 H34 0.9500 .
C35 N8 1.291(4) .
C35 O13 1.360(4) .
N8 C36 1.400(4) .
C36 C37 1.356(5) .
C36 C38 1.480(5) .
C37 O13 1.382(4) .
C37 O15 1.311(4) .
C38 C39 1.500(5) .
C38 N9 1.280(4) .
C39 H39A 0.9800 .
C39 H39B 0.9800 .
C39 H39C 0.9800 .
N9 O14 1.419(4) .
O14 C40 1.423(4) .
C40 H40A 0.9800 .
C40 H40B 0.9800 .
C40 H40C 0.9800 .
O15 C41 1.457(4) .
C41 H41A 0.9900 .
C41 H41B 0.9900 .
C41 C42 1.486(5) .
C42 H42A 0.9800 .
C42 H42B 0.9800 .
C42 H42C 0.9800 .
N10 O16 1.223(4) .
N10 O17 1.242(4) .
N10 C43 1.462(4) .
C43 C44 1.392(5) .
C43 C48 1.373(5) .
C44 H44 0.9500 .
C44 C45 1.377(5) .
C45 H45 0.9500 .
C45 C46 1.403(5) .
C46 C47 1.404(5) .
C46 C49 1.452(5) .
C47 H47 0.9500 .
C47 C48 1.387(5) .
C48 H48 0.9500 .
C49 N11 1.286(4) .
C49 O18 1.374(4) .
N11 C50 1.398(4) .
C50 C51 1.367(5) .
C50 C52 1.458(5) .
C51 O18 1.365(4) .
C51 O20B 1.394(8) .
C51 O20A 1.293(10) .
C52 C53 1.495(5) .
C52 N12 1.280(4) .
C53 H53A 0.9800 .
C53 H53B 0.9800 .
C53 H53C 0.9800 .
N12 O19 1.412(4) .
O19 C54 1.412(4) .
C54 H54A 0.9800 .
C54 H54B 0.9800 .
C54 H54C 0.9800 .
O20B C55A 1.441(11) .
C55B H55A 0.9900 .
C55B H55B 0.9900 .
C55B O20A 1.434(14) .
C55B C56A 1.481(17) .
C56B H56A 0.9800 .
C56B H56B 0.9800 .
C56B H56C 0.9800 .
C56B C55A 1.487(11) .
N13 O21 1.223(4) .
N13 O22 1.239(4) .
N13 C57 1.469(4) .
C57 C58 1.386(5) .
C57 C62 1.377(5) .
C58 H58 0.9500 .
C58 C59 1.367(5) .
C59 H59 0.9500 .
C59 C60 1.406(5) .
C60 C61 1.388(5) .
C60 C63 1.453(5) .
C61 H61 0.9500 .
C61 C62 1.378(5) .
C62 H62 0.9500 .
C63 N14 1.297(4) .
C63 O23 1.381(4) .
N14 C64 1.396(5) .
C64 C65 1.346(5) .
C64 C66 1.479(5) .
C65 O23 1.372(4) .
C65 O25 1.319(4) .
C66 C67 1.491(6) .
C66 N15 1.280(5) .
C67 H67A 0.9800 .
C67 H67B 0.9800 .
C67 H67C 0.9800 .
N15 O24 1.425(4) .
O24 C68 1.415(4) .
C68 H68A 0.9800 .
C68 H68B 0.9800 .
C68 H68C 0.9800 .
O25 C69 1.452(5) .
C69 H69A 0.9900 .
C69 H69B 0.9900 .
C69 C70 1.487(6) .
C70 H70A 0.9800 .
C70 H70B 0.9800 .
C70 H70C 0.9800 .
O10A C27A 1.41(2) .
C27A H27C 0.9900 .
C27A H27D 0.9900 .
C27A C28A 1.46(2) .
C28A H28D 0.9800 .
C28A H28E 0.9800 .
C28A H28F 0.9800 .
C55A H55C 0.9900 .
C55A H55D 0.9900 .
C56A H56D 0.9800 .
C56A H56E 0.9800 .
C56A H56F 0.9800 .

loop_
_geom_torsion_atom_site_label_1
_geom_torsion_atom_site_label_2
_geom_torsion_atom_site_label_3
_geom_torsion_atom_site_label_4
_geom_torsion
_geom_torsion_site_symmetry_1
_geom_torsion_site_symmetry_2
_geom_torsion_site_symmetry_3
_geom_torsion_site_symmetry_4
N1 C1 C2 C3 -179.5(3) . . . .
N1 C1 C6 C5 179.4(3) . . . .
O1 N1 C1 C2 -3.0(5) . . . .
O1 N1 C1 C6 176.8(3) . . . .
O2 N1 C1 C2 177.3(3) . . . .
O2 N1 C1 C6 -2.9(5) . . . .
C1 C2 C3 C4 0.1(5) . . . .
C2 C1 C6 C5 -0.8(6) . . . .
C2 C3 C4 C5 -0.8(5) . . . .
C2 C3 C4 C7 -177.9(3) . . . .
C3 C4 C5 C6 0.7(5) . . . .
C3 C4 C7 N2 8.0(5) . . . .
C3 C4 C7 O3 -175.9(3) . . . .
C4 C5 C6 C1 0.1(5) . . . .
C4 C7 N2 C8 177.0(3) . . . .
C4 C7 O3 C9 -176.7(3) . . . .
C5 C4 C7 N2 -169.0(3) . . . .
C5 C4 C7 O3 7.1(5) . . . .
C6 C1 C2 C3 0.7(6) . . . .
C7 C4 C5 C6 177.7(3) . . . .
C7 N2 C8 C9 -1.2(4) . . . .
C7 N2 C8 C10 -175.4(3) . . . .
N2 C7 O3 C9 0.0(4) . . . .
N2 C8 C9 O3 1.2(4) . . . .
N2 C8 C9 O5 -174.0(4) . . . .
N2 C8 C10 C11 15.3(5) . . . .
N2 C8 C10 N3 -163.9(4) . . . .
C8 C9 O3 C7 -0.8(3) . . . .
C8 C9 O5 C13 -162.6(4) . . . .
C8 C10 N3 O4 4.4(5) . . . .
C9 C8 C10 C11 -157.0(4) . . . .
C9 C8 C10 N3 23.8(7) . . . .
C9 O5 C13 C14 166.2(3) . . . .
O3 C7 N2 C8 0.7(4) . . . .
O3 C9 O5 C13 22.5(4) . . . .
C10 C8 C9 O3 174.2(4) . . . .
C10 C8 C9 O5 -1.1(7) . . . .
C10 N3 O4 C12 -161.8(3) . . . .
C11 C10 N3 O4 -174.8(3) . . . .
O5 C9 O3 C7 175.4(3) . . . .
N4 C15 C16 C17 -178.9(3) . . . .
N4 C15 C20 C19 178.6(3) . . . .
O6 N4 C15 C16 4.5(5) . . . .
O6 N4 C15 C20 -174.1(3) . . . .
O7 N4 C15 C16 -176.0(3) . . . .
O7 N4 C15 C20 5.4(5) . . . .
C15 C16 C17 C18 0.6(5) . . . .
C16 C15 C20 C19 0.1(5) . . . .
C16 C17 C18 C19 -0.6(5) . . . .
C16 C17 C18 C21 177.3(3) . . . .
C17 C18 C19 C20 0.3(5) . . . .
C17 C18 C21 N5 -3.0(5) . . . .
C17 C18 C21 O8 178.9(3) . . . .
C18 C19 C20 C15 -0.1(5) . . . .
C18 C21 N5 C22 -179.2(3) . . . .
C18 C21 O8 C23 178.7(3) . . . .
C19 C18 C21 N5 174.9(3) . . . .
C19 C18 C21 O8 -3.2(5) . . . .
C20 C15 C16 C17 -0.3(5) . . . .
C21 C18 C19 C20 -177.6(3) . . . .
C21 N5 C22 C23 1.3(4) . . . .
C21 N5 C22 C24 175.9(3) . . . .
N5 C21 O8 C23 0.3(4) . . . .
N5 C22 C23 O8 -1.1(4) . . . .
N5 C22 C23 O10B -172.2(5) . . . .
N5 C22 C23 O10A 150.6(7) . . . .
N5 C22 C24 C25 -22.8(5) . . . .
N5 C22 C24 N6 156.6(4) . . . .
C22 C23 O8 C21 0.5(4) . . . .
C22 C23 O10B C27B 171.9(7) . . . .
C22 C23 O10A C27A 139.6(11) . . . .
C22 C24 N6 O9 -2.7(5) . . . .
C23 C22 C24 C25 150.2(4) . . . .
C23 C22 C24 N6 -30.3(7) . . . .
C23 O10B C27B C28B -174.2(7) . . . .
C23 O10A C27A C28A -169.3(13) . . . .
O8 C21 N5 C22 -1.0(4) . . . .
O8 C23 O10B C27B 1.5(9) . . . .
O8 C23 O10A C27A -69.3(12) . . . .
C24 C22 C23 O8 -174.7(4) . . . .
C24 C22 C23 O10B 14.2(8) . . . .
C24 C22 C23 O10A -23.0(10) . . . .
C24 N6 O9 C26 168.1(3) . . . .
C25 C24 N6 O9 176.7(3) . . . .
O10B C23 O8 C21 172.8(4) . . . .
N7 C29 C30 C31 -177.7(3) . . . .
N7 C29 C34 C33 177.4(3) . . . .
O11 N7 C29 C30 9.2(5) . . . .
O11 N7 C29 C34 -168.5(3) . . . .
O12 N7 C29 C30 -172.4(3) . . . .
O12 N7 C29 C34 9.9(5) . . . .
C29 C30 C31 C32 0.4(5) . . . .
C30 C29 C34 C33 -0.2(5) . . . .
C30 C31 C32 C33 -0.4(5) . . . .
C30 C31 C32 C35 177.6(3) . . . .
C31 C32 C33 C34 0.1(5) . . . .
C31 C32 C35 N8 -0.7(6) . . . .
C31 C32 C35 O13 -178.9(3) . . . .
C32 C33 C34 C29 0.2(5) . . . .
C32 C35 N8 C36 -179.3(3) . . . .
C32 C35 O13 C37 177.7(3) . . . .
C33 C32 C35 N8 177.2(3) . . . .
C33 C32 C35 O13 -0.9(5) . . . .
C34 C29 C30 C31 -0.1(5) . . . .
C35 C32 C33 C34 -177.8(3) . . . .
C35 N8 C36 C37 2.6(4) . . . .
C35 N8 C36 C38 179.6(3) . . . .
N8 C35 O13 C37 -0.7(4) . . . .
N8 C36 C37 O13 -3.1(4) . . . .
N8 C36 C37 O15 169.5(4) . . . .
N8 C36 C38 C39 -30.8(5) . . . .
N8 C36 C38 N9 148.0(3) . . . .
C36 C37 O13 C35 2.3(4) . . . .
C36 C37 O15 C41 126.2(4) . . . .
C36 C38 N9 O14 -0.2(5) . . . .
C37 C36 C38 C39 145.5(4) . . . .
C37 C36 C38 N9 -35.7(6) . . . .
C37 O15 C41 C42 176.1(3) . . . .
O13 C35 N8 C36 -1.1(4) . . . .
O13 C37 O15 C41 -61.8(4) . . . .
C38 C36 C37 O13 -179.7(3) . . . .
C38 C36 C37 O15 -7.2(7) . . . .
C38 N9 O14 C40 -169.8(3) . . . .
C39 C38 N9 O14 178.6(3) . . . .
O15 C37 O13 C35 -171.7(3) . . . .
N10 C43 C44 C45 -177.7(3) . . . .
N10 C43 C48 C47 176.4(3) . . . .
O16 N10 C43 C44 13.6(5) . . . .
O16 N10 C43 C48 -164.4(3) . . . .
O17 N10 C43 C44 -168.2(3) . . . .
O17 N10 C43 C48 13.8(5) . . . .
C43 C44 C45 C46 1.7(5) . . . .
C44 C43 C48 C47 -1.5(5) . . . .
C44 C45 C46 C47 -2.4(5) . . . .
C44 C45 C46 C49 175.0(3) . . . .
C45 C46 C47 C48 1.1(5) . . . .
C45 C46 C49 N11 -0.8(5) . . . .
C45 C46 C49 O18 -177.9(3) . . . .
C46 C47 C48 C43 0.8(5) . . . .
C46 C49 N11 C50 -178.0(3) . . . .
C46 C49 O18 C51 177.4(3) . . . .
C47 C46 C49 N11 176.5(3) . . . .
C47 C46 C49 O18 -0.6(5) . . . .
C48 C43 C44 C45 0.2(5) . . . .
C49 C46 C47 C48 -176.2(3) . . . .
C49 N11 C50 C51 1.5(4) . . . .
C49 N11 C50 C52 176.3(3) . . . .
N11 C49 O18 C51 -0.1(4) . . . .
N11 C50 C51 O18 -1.6(4) . . . .
N11 C50 C51 O20B 156.1(5) . . . .
N11 C50 C51 O20A -164.9(7) . . . .
N11 C50 C52 C53 -27.9(5) . . . .
N11 C50 C52 N12 150.9(4) . . . .
C50 C51 O18 C49 1.1(4) . . . .
C50 C51 O20B C55A 133.8(6) . . . .
C50 C51 O20A C55B 168.6(8) . . . .
C50 C52 N12 O19 -3.1(5) . . . .
C51 C50 C52 C53 145.4(4) . . . .
C51 C50 C52 N12 -35.7(7) . . . .
C51 O20B C55A C56B -174.0(7) . . . .
O18 C49 N11 C50 -0.8(4) . . . .
O18 C51 O20B C55A -69.6(7) . . . .
O18 C51 O20A C55B 6.7(12) . . . .
C52 C50 C51 O18 -175.6(4) . . . .
C52 C50 C51 O20B -17.9(8) . . . .
C52 C50 C51 O20A 21.1(9) . . . .
C52 N12 O19 C54 171.7(3) . . . .
C53 C52 N12 O19 175.8(3) . . . .
O20B C51 O18 C49 -160.6(4) . . . .
N13 C57 C58 C59 176.7(3) . . . .
N13 C57 C62 C61 -177.4(3) . . . .
O21 N13 C57 C58 4.9(5) . . . .
O21 N13 C57 C62 -177.1(3) . . . .
O22 N13 C57 C58 -174.0(3) . . . .
O22 N13 C57 C62 4.0(5) . . . .
C57 C58 C59 C60 -0.3(5) . . . .
C58 C57 C62 C61 0.5(5) . . . .
C58 C59 C60 C61 2.4(5) . . . .
C58 C59 C60 C63 -174.9(3) . . . .
C59 C60 C61 C62 -3.1(5) . . . .
C59 C60 C63 N14 5.4(5) . . . .
C59 C60 C63 O23 -178.5(3) . . . .
C60 C61 C62 C57 1.7(5) . . . .
C60 C63 N14 C64 177.7(3) . . . .
C60 C63 O23 C65 -176.8(3) . . . .
C61 C60 C63 N14 -171.9(4) . . . .
C61 C60 C63 O23 4.2(5) . . . .
C62 C57 C58 C59 -1.2(5) . . . .
C63 C60 C61 C62 174.1(3) . . . .
C63 N14 C64 C65 -2.2(4) . . . .
C63 N14 C64 C66 -177.4(3) . . . .
N14 C63 O23 C65 -0.1(4) . . . .
N14 C64 C65 O23 2.2(4) . . . .
N14 C64 C65 O25 -170.9(4) . . . .
N14 C64 C66 C67 28.4(5) . . . .
N14 C64 C66 N15 -150.7(4) . . . .
C64 C65 O23 C63 -1.3(4) . . . .
C64 C65 O25 C69 -129.8(5) . . . .
C64 C66 N15 O24 4.1(5) . . . .
C65 C64 C66 C67 -145.4(4) . . . .
C65 C64 C66 N15 35.5(7) . . . .
C65 O25 C69 C70 170.1(3) . . . .
O23 C63 N14 C64 1.4(4) . . . .
O23 C65 O25 C69 57.5(5) . . . .
C66 C64 C65 O23 176.5(4) . . . .
C66 C64 C65 O25 3.4(7) . . . .
C66 N15 O24 C68 -172.0(3) . . . .
C67 C66 N15 O24 -175.0(3) . . . .
O25 C65 O23 C63 173.1(3) . . . .
O10A C23 O8 C21 -157.8(5) . . . .
O20A C51 O18 C49 166.5(6) . . . .
C56A C55B O20A C51 177.4(11) . . . .
